data_4111331
loop_
_publ_author_name
'Liansuo Zu'
'Jian Wang'
'Hao Li'
'Hexin Xie'
'Wei Jiang'
'Wei Wang'

_publ_section_title
;
 Cascade Michael-Aldol Reactions Promoted by Hydrogen Bonding Mediated
 Catalysis
;
_journal_name_full 'Journal of the American Chemical Society'
_journal_page_first 1036
_journal_page_last 1037
_journal_paper_doi 10.1021/ja067781+
_journal_volume 129
_journal_year 2007
_chemical_absolute_configuration ad
_chemical_formula_moiety 'C20 H19 N O4 S'
_chemical_formula_sum 'C20 H19 N O4 S'
_chemical_formula_weight 369.42
_chemical_name_systematic
;

 ?

;
_space_group_IT_number 19
_symmetry_cell_setting orthorhombic
_symmetry_space_group_name_Hall 'P 2ac 2ab'
_symmetry_space_group_name_H-M 'P 21 21 21'
_atom_sites_solution_hydrogens geom
_atom_sites_solution_primary direct
_atom_sites_solution_secondary difmap
_audit_creation_method SHELXL-97
_cell_angle_alpha 90.00
_cell_angle_beta 90.00
_cell_angle_gamma 90.00
_cell_formula_units_Z 4
_cell_length_a 8.8496(6)
_cell_length_b 10.7161(6)
_cell_length_c 19.1133(12)
_cell_measurement_reflns_used 9328
_cell_measurement_temperature 223(2)
_cell_measurement_theta_max 33.44
_cell_measurement_theta_min 2.54
_cell_volume 1812.6(2)
_computing_cell_refinement 'Bruker SMART'
_computing_data_collection 'Bruker SMART'
_computing_data_reduction 'Bruker SAINT'
_computing_molecular_graphics 'Bruker SHELXTL'
_computing_publication_material 'Bruker SHELXTL'
_computing_structure_refinement 'SHELXL-97 (Sheldrick, 1997)'
_computing_structure_solution 'SHELXS-97 (Sheldrick, 1990)'
_diffrn_ambient_temperature 223(2)
_diffrn_measured_fraction_theta_full 0.995
_diffrn_measured_fraction_theta_max 0.995
_diffrn_measurement_device_type 'CCD area detector'
_diffrn_measurement_method 'phi and omega scans'
_diffrn_radiation_monochromator graphite
_diffrn_radiation_source 'fine-focus sealed tube'
_diffrn_radiation_type MoK\a
_diffrn_radiation_wavelength 0.71073
_diffrn_reflns_av_R_equivalents 0.0273
_diffrn_reflns_av_sigmaI/netI 0.0181
_diffrn_reflns_limit_h_max 13
_diffrn_reflns_limit_h_min -13
_diffrn_reflns_limit_k_max 16
_diffrn_reflns_limit_k_min -16
_diffrn_reflns_limit_l_max 29
_diffrn_reflns_limit_l_min -29
_diffrn_reflns_number 42771
_diffrn_reflns_theta_full 33.46
_diffrn_reflns_theta_max 33.46
_diffrn_reflns_theta_min 2.86
_diffrn_standards_decay_% 0.0
_exptl_absorpt_coefficient_mu 0.204
_exptl_absorpt_correction_T_max 0.980
_exptl_absorpt_correction_T_min 0.920
_exptl_absorpt_correction_type multi-scan
_exptl_absorpt_process_details SADABS,Bruker
_exptl_crystal_colour colourless
_exptl_crystal_density_diffrn 1.354
_exptl_crystal_description block
_exptl_crystal_F_000 776
_exptl_crystal_size_max 0.41
_exptl_crystal_size_mid 0.39
_exptl_crystal_size_min 0.12
_refine_diff_density_max 0.270
_refine_diff_density_min -0.187
_refine_diff_density_rms 0.042
_refine_ls_abs_structure_details 'Flack H D (1983), Acta Cryst. A39, 876-881'
_refine_ls_abs_structure_Flack -0.02(5)
_refine_ls_extinction_method none
_refine_ls_goodness_of_fit_ref 1.075
_refine_ls_hydrogen_treatment noref
_refine_ls_matrix_type full
_refine_ls_number_parameters 237
_refine_ls_number_reflns 7056
_refine_ls_number_restraints 0
_refine_ls_restrained_S_all 1.075
_refine_ls_R_factor_all 0.0381
_refine_ls_R_factor_gt 0.0320
_refine_ls_shift/su_max 0.001
_refine_ls_shift/su_mean 0.000
_refine_ls_structure_factor_coef Fsqd
_refine_ls_weighting_details 'calc w=1/[\s^2^(Fo^2^)+(0.0517P)^2^+0.1204P] where P=(Fo^2^+2Fc^2^)/3'
_refine_ls_weighting_scheme calc
_refine_ls_wR_factor_gt 0.0842
_refine_ls_wR_factor_ref 0.0895
_reflns_number_gt 6374
_reflns_number_total 7056
_reflns_threshold_expression >2sigma(I)
_cod_data_source_file ja067781si20061103_110942.cif
_cod_data_source_block compound_3b
_cod_database_code 4111331

loop_
_symmetry_equiv_pos_as_xyz
'x, y, z'
'-x+1/2, -y, z+1/2'
'-x, y+1/2, -z+1/2'
'x+1/2, -y+1/2, -z'

loop_
_atom_site_label
_atom_site_type_symbol
_atom_site_fract_x
_atom_site_fract_y
_atom_site_fract_z
_atom_site_U_iso_or_equiv
_atom_site_adp_type
_atom_site_occupancy
_atom_site_symmetry_multiplicity
_atom_site_calc_flag
_atom_site_refinement_flags
S S 0.75891(4) 0.48277(3) 0.222789(15) 0.04083(8) Uani 1 1 d .
N N 0.93137(9) 0.60716(8) -0.02508(4) 0.02455(14) Uani 1 1 d .
O1 O 0.90594(8) 0.81091(7) 0.09200(4) 0.02985(15) Uani 1 1 d .
H1 H 0.9879 0.8196 0.0715 0.045 Uiso 1 1 calc R
O2 O 1.10905(9) 0.54327(8) 0.04974(4) 0.03336(16) Uani 1 1 d .
O3 O 0.79991(10) 0.68362(10) -0.11367(4) 0.04006(19) Uani 1 1 d .
O4 O 0.67079(9) 0.63710(9) -0.01764(4) 0.03712(18) Uani 1 1 d .
C1 C 0.74704(12) 0.64356(10) 0.24105(5) 0.02975(17) Uani 1 1 d .
C2 C 0.65813(14) 0.67650(14) 0.29862(6) 0.0405(3) Uani 1 1 d .
H2 H 0.6129 0.6136 0.3257 0.049 Uiso 1 1 calc R
C3 C 0.63585(15) 0.80002(15) 0.31621(6) 0.0444(3) Uani 1 1 d .
H3 H 0.5751 0.8201 0.3549 0.053 Uiso 1 1 calc R
C4 C 0.70180(13) 0.89476(12) 0.27761(6) 0.0381(2) Uani 1 1 d .
C5 C 0.79126(12) 0.86176(10) 0.22083(5) 0.03056(19) Uani 1 1 d .
H5 H 0.8373 0.9252 0.1944 0.037 Uiso 1 1 calc R
C6 C 0.81518(11) 0.73758(9) 0.20160(5) 0.02519(16) Uani 1 1 d .
C7 C 0.91635(10) 0.71003(8) 0.13971(5) 0.02268(15) Uani 1 1 d .
H7 H 1.0220 0.7030 0.1562 0.027 Uiso 1 1 calc R
C8 C 0.87168(10) 0.58810(8) 0.10260(4) 0.02142(14) Uani 1 1 d .
H8 H 0.7660 0.5930 0.0858 0.026 Uiso 1 1 calc R
C9 C 0.89194(11) 0.47514(9) 0.15062(5) 0.02411(15) Uani 1 1 d .
H9 H 0.9956 0.4773 0.1701 0.029 Uiso 1 1 calc R
C10 C 0.97899(10) 0.57468(8) 0.04156(4) 0.02270(15) Uani 1 1 d .
C11 C 0.78960(11) 0.64228(10) -0.04798(5) 0.02743(17) Uani 1 1 d .
C12 C 0.95745(15) 0.69349(15) -0.13380(6) 0.0441(3) Uani 1 1 d .
H12A H 0.9923 0.7801 -0.1305 0.053 Uiso 1 1 calc R
H12B H 0.9724 0.6640 -0.1818 0.053 Uiso 1 1 calc R
C13 C 1.04087(12) 0.61174(11) -0.08262(5) 0.02956(18) Uani 1 1 d .
H13A H 1.0603 0.5286 -0.1020 0.035 Uiso 1 1 calc R
H13B H 1.1365 0.6496 -0.0679 0.035 Uiso 1 1 calc R
C14 C 0.86915(12) 0.35091(9) 0.11482(5) 0.02650(17) Uani 1 1 d .
C15 C 0.75710(16) 0.33172(11) 0.06481(7) 0.0435(3) Uani 1 1 d .
H15 H 0.6901 0.3967 0.0535 0.052 Uiso 1 1 calc R
C16 C 0.74378(19) 0.21695(12) 0.03157(8) 0.0522(4) Uani 1 1 d .
H16 H 0.6684 0.2050 -0.0024 0.063 Uiso 1 1 calc R
C17 C 0.84047(18) 0.12051(12) 0.04816(8) 0.0463(3) Uani 1 1 d .
H17 H 0.8313 0.0431 0.0254 0.056 Uiso 1 1 calc R
C18 C 0.95041(16) 0.13806(11) 0.09808(8) 0.0436(3) Uani 1 1 d .
H18 H 1.0158 0.0722 0.1098 0.052 Uiso 1 1 calc R
C19 C 0.96514(14) 0.25273(10) 0.13117(6) 0.0347(2) Uani 1 1 d .
H19 H 1.0410 0.2640 0.1650 0.042 Uiso 1 1 calc R
C20 C 0.67778(17) 1.02963(15) 0.29652(8) 0.0533(4) Uani 1 1 d .
H20A H 0.7351 1.0821 0.2648 0.080 Uiso 1 1 calc R
H20B H 0.7116 1.0439 0.3441 0.080 Uiso 1 1 calc R
H20C H 0.5712 1.0498 0.2928 0.080 Uiso 1 1 calc R

loop_
_atom_site_aniso_label
_atom_site_aniso_U_11
_atom_site_aniso_U_22
_atom_site_aniso_U_33
_atom_site_aniso_U_23
_atom_site_aniso_U_13
_atom_site_aniso_U_12
S 0.05399(18) 0.03272(12) 0.03577(12) 0.00308(10) 0.01649(12) -0.00958(12)
N 0.0201(3) 0.0315(4) 0.0221(3) 0.0019(3) -0.0001(3) 0.0027(3)
O1 0.0268(3) 0.0235(3) 0.0393(4) 0.0067(3) 0.0083(3) 0.0020(3)
O2 0.0232(3) 0.0474(4) 0.0295(3) 0.0024(3) 0.0001(3) 0.0116(3)
O3 0.0310(4) 0.0614(5) 0.0278(3) 0.0112(3) -0.0020(3) 0.0090(4)
O4 0.0209(3) 0.0556(5) 0.0348(4) 0.0083(3) -0.0021(3) 0.0044(3)
C1 0.0273(4) 0.0369(5) 0.0250(3) -0.0026(3) 0.0028(3) -0.0029(4)
C2 0.0350(6) 0.0579(7) 0.0287(4) -0.0053(5) 0.0088(4) -0.0051(5)
C3 0.0349(6) 0.0650(8) 0.0332(5) -0.0160(5) 0.0045(4) 0.0058(5)
C4 0.0304(5) 0.0481(6) 0.0357(5) -0.0176(5) -0.0081(4) 0.0105(4)
C5 0.0263(4) 0.0327(5) 0.0327(4) -0.0083(4) -0.0053(3) 0.0048(3)
C6 0.0210(4) 0.0293(4) 0.0252(3) -0.0039(3) -0.0010(3) 0.0014(3)
C7 0.0196(4) 0.0211(3) 0.0273(4) 0.0000(3) 0.0015(3) 0.0005(3)
C8 0.0193(3) 0.0219(3) 0.0231(3) 0.0003(3) 0.0011(3) 0.0006(3)
C9 0.0258(4) 0.0217(3) 0.0248(3) 0.0020(3) -0.0022(3) -0.0013(3)
C10 0.0216(4) 0.0232(4) 0.0233(3) 0.0005(3) -0.0005(3) 0.0027(3)
C11 0.0233(4) 0.0328(4) 0.0261(4) 0.0017(3) -0.0040(3) 0.0014(3)
C12 0.0337(5) 0.0654(8) 0.0332(5) 0.0185(5) 0.0052(4) 0.0081(5)
C13 0.0250(4) 0.0397(5) 0.0240(4) 0.0011(3) 0.0036(3) 0.0031(4)
C14 0.0283(4) 0.0222(4) 0.0290(4) 0.0015(3) -0.0033(3) -0.0036(3)
C15 0.0458(7) 0.0293(5) 0.0554(7) -0.0012(4) -0.0257(6) -0.0015(5)
C16 0.0624(9) 0.0343(6) 0.0600(8) -0.0051(5) -0.0285(7) -0.0096(6)
C17 0.0561(8) 0.0270(5) 0.0559(7) -0.0079(5) -0.0086(6) -0.0094(5)
C18 0.0455(6) 0.0232(4) 0.0621(7) -0.0030(5) -0.0088(6) 0.0009(4)
C19 0.0365(5) 0.0252(4) 0.0424(5) 0.0004(4) -0.0106(4) 0.0004(4)
C20 0.0461(7) 0.0549(8) 0.0588(8) -0.0311(7) -0.0142(6) 0.0205(6)

loop_
_atom_type_symbol
_atom_type_description
_atom_type_scat_dispersion_real
_atom_type_scat_dispersion_imag
_atom_type_scat_source
C C 0.0033 0.0016 'International Tables Vol C Tables 4.2.6.8 and 6.1.1.4'
H H 0.0000 0.0000 'International Tables Vol C Tables 4.2.6.8 and 6.1.1.4'
N N 0.0061 0.0033 'International Tables Vol C Tables 4.2.6.8 and 6.1.1.4'
O O 0.0106 0.0060 'International Tables Vol C Tables 4.2.6.8 and 6.1.1.4'
S S 0.1246 0.1234 'International Tables Vol C Tables 4.2.6.8 and 6.1.1.4'

loop_
_geom_angle_atom_site_label_1
_geom_angle_atom_site_label_2
_geom_angle_atom_site_label_3
_geom_angle
C1 S C9 103.49(4)
C11 N C10 129.49(8)
C11 N C13 110.70(7)
C10 N C13 119.78(8)
C7 O1 H1 109.5
C11 O3 C12 109.85(8)
C6 C1 C2 119.09(10)
C6 C1 S 125.00(7)
C2 C1 S 115.88(9)
C3 C2 C1 120.96(12)
C3 C2 H2 119.5
C1 C2 H2 119.5
C2 C3 C4 120.89(11)
C2 C3 H3 119.6
C4 C3 H3 119.6
C3 C4 C5 118.04(11)
C3 C4 C20 121.12(12)
C5 C4 C20 120.84(13)
C4 C5 C6 122.31(11)
C4 C5 H5 118.8
C6 C5 H5 118.8
C1 C6 C5 118.70(9)
C1 C6 C7 122.51(8)
C5 C6 C7 118.78(9)
O1 C7 C6 108.41(7)
O1 C7 C8 109.54(7)
C6 C7 C8 111.98(7)
O1 C7 H7 109.0
C6 C7 H7 109.0
C8 C7 H7 109.0
C10 C8 C9 108.32(7)
C10 C8 C7 105.98(7)
C9 C8 C7 111.42(7)
C10 C8 H8 110.3
C9 C8 H8 110.3
C7 C8 H8 110.3
C14 C9 C8 114.20(7)
C14 C9 S 107.30(6)
C8 C9 S 110.14(6)
C14 C9 H9 108.4
C8 C9 H9 108.4
S C9 H9 108.4
O2 C10 N 118.56(8)
O2 C10 C8 121.65(8)
N C10 C8 119.63(8)
O4 C11 O3 121.94(9)
O4 C11 N 128.99(9)
O3 C11 N 109.06(8)
O3 C12 C13 104.86(9)
O3 C12 H12A 110.8
C13 C12 H12A 110.8
O3 C12 H12B 110.8
C13 C12 H12B 110.8
H12A C12 H12B 108.9
N C13 C12 100.52(8)
N C13 H13A 111.7
C12 C13 H13A 111.7
N C13 H13B 111.7
C12 C13 H13B 111.7
H13A C13 H13B 109.4
C19 C14 C15 118.58(9)
C19 C14 C9 118.98(9)
C15 C14 C9 122.43(9)
C16 C15 C14 120.34(11)
C16 C15 H15 119.8
C14 C15 H15 119.8
C17 C16 C15 120.38(12)
C17 C16 H16 119.8
C15 C16 H16 119.8
C18 C17 C16 119.74(11)
C18 C17 H17 120.1
C16 C17 H17 120.1
C17 C18 C19 120.23(12)
C17 C18 H18 119.9
C19 C18 H18 119.9
C14 C19 C18 120.73(10)
C14 C19 H19 119.6
C18 C19 H19 119.6
C4 C20 H20A 109.5
C4 C20 H20B 109.5
H20A C20 H20B 109.5
C4 C20 H20C 109.5
H20A C20 H20C 109.5
H20B C20 H20C 109.5

loop_
_geom_bond_atom_site_label_1
_geom_bond_atom_site_label_2
_geom_bond_distance
S C1 1.7612(11)
S C9 1.8153(10)
N C11 1.3811(12)
N C10 1.3860(11)
N C13 1.4667(12)
O1 C7 1.4172(11)
O1 H1 0.8300
O2 C10 1.2094(11)
O3 C11 1.3345(12)
O3 C12 1.4502(15)
O4 C11 1.2020(13)
C1 C6 1.3954(14)
C1 C2 1.3980(14)
C2 C3 1.380(2)
C2 H2 0.9400
C3 C4 1.384(2)
C3 H3 0.9400
C4 C5 1.3891(15)
C4 C20 1.5049(18)
C5 C6 1.3967(14)
C5 H5 0.9400
C6 C7 1.5127(12)
C7 C8 1.5385(12)
C7 H7 0.9900
C8 C10 1.5111(12)
C8 C9 1.5298(12)
C8 H8 0.9900
C9 C14 1.5103(13)
C9 H9 0.9900
C12 C13 1.5064(16)
C12 H12A 0.9800
C12 H12B 0.9800
C13 H13A 0.9800
C13 H13B 0.9800
C14 C19 1.3880(15)
C14 C15 1.3926(15)
C15 C16 1.3893(17)
C15 H15 0.9400
C16 C17 1.379(2)
C16 H16 0.9400
C17 C18 1.3756(19)
C17 H17 0.9400
C18 C19 1.3882(16)
C18 H18 0.9400
C19 H19 0.9400
C20 H20A 0.9700
C20 H20B 0.9700
C20 H20C 0.9700

loop_
_geom_hbond_atom_site_label_D
_geom_hbond_atom_site_label_H
_geom_hbond_atom_site_label_A
_geom_hbond_distance_DH
_geom_hbond_distance_HA
_geom_hbond_distance_DA
_geom_hbond_angle_DHA
_geom_hbond_site_symmetry_A
O1 H1 O4 0.83 1.97 2.7972(11) 171.8 4_565

loop_
_geom_torsion_atom_site_label_1
_geom_torsion_atom_site_label_2
_geom_torsion_atom_site_label_3
_geom_torsion_atom_site_label_4
_geom_torsion
C9 S C1 C6 6.05(10)
C9 S C1 C2 -175.87(9)
C6 C1 C2 C3 0.74(18)
S C1 C2 C3 -177.45(10)
C1 C2 C3 C4 -0.4(2)
C2 C3 C4 C5 -0.17(18)
C2 C3 C4 C20 179.95(12)
C3 C4 C5 C6 0.49(16)
C20 C4 C5 C6 -179.62(10)
C2 C1 C6 C5 -0.42(15)
S C1 C6 C5 177.60(8)
C2 C1 C6 C7 178.37(9)
S C1 C6 C7 -3.62(14)
C4 C5 C6 C1 -0.20(15)
C4 C5 C6 C7 -179.03(9)
C1 C6 C7 O1 151.10(9)
C5 C6 C7 O1 -30.12(11)
C1 C6 C7 C8 30.14(12)
C5 C6 C7 C8 -151.08(9)
O1 C7 C8 C10 58.36(9)
C6 C7 C8 C10 178.66(7)
O1 C7 C8 C9 175.97(7)
C6 C7 C8 C9 -63.72(9)
C10 C8 C9 C14 -56.45(10)
C7 C8 C9 C14 -172.65(8)
C10 C8 C9 S -177.25(6)
C7 C8 C9 S 66.56(8)
C1 S C9 C14 -160.43(7)
C1 S C9 C8 -35.57(7)
C11 N C10 O2 177.96(10)
C13 N C10 O2 -4.50(14)
C11 N C10 C8 -6.42(15)
C13 N C10 C8 171.12(8)
C9 C8 C10 O2 -44.70(12)
C7 C8 C10 O2 74.97(11)
C9 C8 C10 N 139.81(8)
C7 C8 C10 N -100.52(9)
C12 O3 C11 O4 173.27(12)
C12 O3 C11 N -8.04(14)
C10 N C11 O4 -10.91(19)
C13 N C11 O4 171.37(12)
C10 N C11 O3 170.52(10)
C13 N C11 O3 -7.20(12)
C11 O3 C12 C13 19.39(14)
C11 N C13 C12 18.13(12)
C10 N C13 C12 -159.84(10)
O3 C12 C13 N -21.62(13)
C8 C9 C14 C19 139.65(10)
S C9 C14 C19 -97.99(10)
C8 C9 C14 C15 -38.99(14)
S C9 C14 C15 83.37(12)
C19 C14 C15 C16 -0.8(2)
C9 C14 C15 C16 177.81(12)
C14 C15 C16 C17 0.6(2)
C15 C16 C17 C18 0.2(2)
C16 C17 C18 C19 -0.7(2)
C15 C14 C19 C18 0.39(18)
C9 C14 C19 C18 -178.31(11)
C17 C18 C19 C14 0.4(2)
